data_4027450
loop_
_publ_author_name
'Hai-Liang Zhu'
'Jun-Bing Ling'
'Peng-Fei Xu'

_publ_section_title
;
 \a-Oxo-\g-Butyrolactam, N-Containing Pronucleophile in Organocatalytic
 One-Pot Assembly of Butyrolactam-Fused Indoloquinolizidines
;
_journal_name_full 'Journal of Organic Chemistry'
_journal_page_first 7737
_journal_page_last 7743
_journal_paper_doi 10.1021/jo301192d
_journal_volume 77
_journal_year 2012
_chemical_formula_sum 'C28 H26 Cl3 N3 O'
_chemical_formula_weight 526.87
_chemical_name_systematic
; 
 ? 
;
_space_group_IT_number 20
_symmetry_cell_setting orthorhombic
_symmetry_space_group_name_Hall 'C 2c 2'
_symmetry_space_group_name_H-M 'C 2 2 21'
_atom_sites_solution_hydrogens geom
_atom_sites_solution_primary direct
_atom_sites_solution_secondary difmap
_audit_creation_method SHELXL-97
_cell_angle_alpha 90.00
_cell_angle_beta 90.00
_cell_angle_gamma 90.00
_cell_formula_units_Z 8
_cell_length_a 11.822(3)
_cell_length_b 15.382(3)
_cell_length_c 28.246(7)
_cell_measurement_reflns_used 4614
_cell_measurement_temperature 296(2)
_cell_measurement_theta_max 20.98
_cell_measurement_theta_min 2.17
_cell_volume 5136(2)
_computing_cell_refinement 'Bruker SAINT'
_computing_data_collection 'Bruker APEX2'
_computing_data_reduction 'Bruker SAINT'
_computing_molecular_graphics 'Bruker SHELXTL'
_computing_publication_material 'Bruker SHELXTL'
_computing_structure_refinement 'SHELXL-97 (Sheldrick, 2008)'
_computing_structure_solution 'SHELXS-97 (Sheldrick, 2008)'
_diffrn_ambient_temperature 296(2)
_diffrn_measured_fraction_theta_full 0.999
_diffrn_measured_fraction_theta_max 0.999
_diffrn_measurement_device_type 'Bruker APEX-II CCD'
_diffrn_measurement_method '\f and \w scans'
_diffrn_radiation_monochromator graphite
_diffrn_radiation_source 'fine-focus sealed tube'
_diffrn_radiation_type MoK\a
_diffrn_radiation_wavelength 0.71073
_diffrn_reflns_av_R_equivalents 0.0385
_diffrn_reflns_av_sigmaI/netI 0.0393
_diffrn_reflns_limit_h_max 14
_diffrn_reflns_limit_h_min -14
_diffrn_reflns_limit_k_max 18
_diffrn_reflns_limit_k_min -18
_diffrn_reflns_limit_l_max 34
_diffrn_reflns_limit_l_min -33
_diffrn_reflns_number 18631
_diffrn_reflns_theta_full 25.50
_diffrn_reflns_theta_max 25.50
_diffrn_reflns_theta_min 2.17
_exptl_absorpt_coefficient_mu 0.384
_exptl_absorpt_correction_T_max 0.9135
_exptl_absorpt_correction_T_min 0.8806
_exptl_absorpt_correction_type multi-scan
_exptl_absorpt_process_details SADABS
_exptl_crystal_colour colorless
_exptl_crystal_density_diffrn 1.363
_exptl_crystal_description block
_exptl_crystal_F_000 2192
_exptl_crystal_size_max 0.34
_exptl_crystal_size_mid 0.32
_exptl_crystal_size_min 0.24
_refine_diff_density_max 0.191
_refine_diff_density_min -0.359
_refine_diff_density_rms 0.040
_refine_ls_abs_structure_details 'Flack H D (1983), Acta Cryst. A39, 876-881'
_refine_ls_abs_structure_Flack -0.04(9)
_refine_ls_extinction_method none
_refine_ls_goodness_of_fit_ref 1.062
_refine_ls_hydrogen_treatment constr
_refine_ls_matrix_type full
_refine_ls_number_parameters 316
_refine_ls_number_reflns 4796
_refine_ls_number_restraints 0
_refine_ls_restrained_S_all 1.062
_refine_ls_R_factor_all 0.0825
_refine_ls_R_factor_gt 0.0472
_refine_ls_shift/su_max 0.000
_refine_ls_shift/su_mean 0.000
_refine_ls_structure_factor_coef Fsqd
_refine_ls_weighting_details 'calc w=1/[\s^2^(Fo^2^)+(0.0511P)^2^+3.0609P] where P=(Fo^2^+2Fc^2^)/3'
_refine_ls_weighting_scheme calc
_refine_ls_wR_factor_gt 0.1071
_refine_ls_wR_factor_ref 0.1243
_reflns_number_gt 3258
_reflns_number_total 4796
_reflns_threshold_expression >2sigma(I)
_cod_data_source_file jo301192d_si_002.cif
_cod_data_source_block c2221
_cod_database_code 4027450

loop_
_symmetry_equiv_pos_as_xyz
'x, y, z'
'-x, -y, z+1/2'
'-x, y, -z+1/2'
'x, -y, -z'
'x+1/2, y+1/2, z'
'-x+1/2, -y+1/2, z+1/2'
'-x+1/2, y+1/2, -z+1/2'
'x+1/2, -y+1/2, -z'

loop_
_atom_site_label
_atom_site_type_symbol
_atom_site_fract_x
_atom_site_fract_y
_atom_site_fract_z
_atom_site_U_iso_or_equiv
_atom_site_adp_type
_atom_site_occupancy
_atom_site_symmetry_multiplicity
_atom_site_calc_flag
_atom_site_refinement_flags
C1 C 0.3503(3) 0.3976(3) 0.78190(11) 0.0563(9) Uani 1 1 d .
H1A H 0.3374 0.4586 0.7751 0.068 Uiso 1 1 calc R
H1B H 0.4312 0.3887 0.7847 0.068 Uiso 1 1 calc R
C2 C 0.2940(3) 0.3745(2) 0.82837(12) 0.0483(8) Uani 1 1 d .
C3 C 0.2826(3) 0.4326(2) 0.86490(13) 0.0617(10) Uani 1 1 d .
H3 H 0.3068 0.4897 0.8607 0.074 Uiso 1 1 calc R
C4 C 0.2363(4) 0.4085(3) 0.90759(14) 0.0729(12) Uani 1 1 d .
H4 H 0.2284 0.4489 0.9319 0.087 Uiso 1 1 calc R
C5 C 0.2019(4) 0.3246(3) 0.91396(13) 0.0715(11) Uani 1 1 d .
H5 H 0.1727 0.3073 0.9430 0.086 Uiso 1 1 calc R
C6 C 0.2104(3) 0.2656(3) 0.87769(11) 0.0573(9) Uani 1 1 d .
H6 H 0.1852 0.2090 0.8822 0.069 Uiso 1 1 calc R
C7 C 0.2557(3) 0.2893(2) 0.83459(11) 0.0480(8) Uani 1 1 d .
C8 C 0.3135(3) 0.2520(2) 0.75298(12) 0.0513(8) Uani 1 1 d .
H8 H 0.3934 0.2358 0.7557 0.062 Uiso 1 1 calc R
C9 C 0.2607(3) 0.1985(2) 0.71334(11) 0.0480(8) Uani 1 1 d .
H9A H 0.2672 0.1372 0.7210 0.058 Uiso 1 1 calc R
H9B H 0.3022 0.2087 0.6843 0.058 Uiso 1 1 calc R
C10 C 0.1362(3) 0.22093(19) 0.70548(11) 0.0432(8) Uani 1 1 d .
H10 H 0.0944 0.2021 0.7336 0.052 Uiso 1 1 calc R
C11 C 0.1280(3) 0.3178(2) 0.70295(10) 0.0409(7) Uani 1 1 d .
C12 C 0.2065(3) 0.3707(2) 0.72171(10) 0.0391(7) Uani 1 1 d .
C13 C 0.1747(3) 0.4616(2) 0.71120(11) 0.0463(8) Uani 1 1 d .
C14 C 0.0358(3) 0.3704(2) 0.68160(12) 0.0481(8) Uani 1 1 d .
H14A H 0.0290 0.3592 0.6479 0.058 Uiso 1 1 calc R
H14B H -0.0361 0.3586 0.6968 0.058 Uiso 1 1 calc R
C15 C 0.0873(3) 0.1732(2) 0.66339(11) 0.0440(8) Uani 1 1 d .
C16 C 0.1278(3) 0.1907(2) 0.61782(11) 0.0554(9) Uani 1 1 d .
H16 H 0.1827 0.2332 0.6132 0.066 Uiso 1 1 calc R
C17 C 0.0863(3) 0.1449(3) 0.58011(12) 0.0591(10) Uani 1 1 d .
C18 C 0.0033(4) 0.0834(3) 0.58581(16) 0.0676(11) Uani 1 1 d .
H18 H -0.0250 0.0533 0.5598 0.081 Uiso 1 1 calc R
C19 C -0.0368(3) 0.0670(2) 0.62977(17) 0.0650(11) Uani 1 1 d .
H19 H -0.0931 0.0254 0.6338 0.078 Uiso 1 1 calc R
C20 C 0.0045(3) 0.1114(2) 0.66913(14) 0.0531(9) Uani 1 1 d .
H20 H -0.0238 0.0993 0.6991 0.064 Uiso 1 1 calc R
C21 C 0.0112(3) 0.5347(2) 0.67367(14) 0.0636(10) Uani 1 1 d .
H21A H 0.0330 0.5843 0.6928 0.076 Uiso 1 1 calc R
H21B H -0.0691 0.5251 0.6784 0.076 Uiso 1 1 calc R
C22 C 0.0307(3) 0.5567(2) 0.62258(14) 0.0592(10) Uani 1 1 d .
C23 C -0.0549(4) 0.5906(3) 0.59559(19) 0.0894(15) Uani 1 1 d .
H23 H -0.1263 0.5986 0.6087 0.107 Uiso 1 1 calc R
C24 C -0.0349(6) 0.6129(4) 0.5485(2) 0.111(2) Uani 1 1 d .
H24 H -0.0935 0.6353 0.5303 0.133 Uiso 1 1 calc R
C25 C 0.0671(7) 0.6025(4) 0.5294(2) 0.1057(18) Uani 1 1 d .
H25 H 0.0796 0.6190 0.4981 0.127 Uiso 1 1 calc R
C26 C 0.1530(6) 0.5680(5) 0.5553(2) 0.122(2) Uani 1 1 d .
H26 H 0.2244 0.5610 0.5420 0.146 Uiso 1 1 calc R
C27 C 0.1334(4) 0.5435(4) 0.60124(17) 0.0963(15) Uani 1 1 d .
H27 H 0.1913 0.5172 0.6184 0.116 Uiso 1 1 calc R
C28 C 0.9703(4) 0.1630(4) 0.42222(15) 0.0900(14) Uani 1 1 d .
H28A H 1.0291 0.1192 0.4243 0.108 Uiso 1 1 calc R
H28B H 1.0038 0.2188 0.4300 0.108 Uiso 1 1 calc R
Cl1 Cl 0.14136(13) 0.16492(11) 0.52414(4) 0.1106(5) Uani 1 1 d .
Cl2 Cl 0.86482(15) 0.13946(14) 0.46234(6) 0.1395(7) Uani 1 1 d .
Cl3 Cl 0.91831(12) 0.16630(10) 0.36473(5) 0.1054(5) Uani 1 1 d .
N1 N 0.3068(2) 0.34509(16) 0.74272(9) 0.0461(7) Uani 1 1 d .
N2 N 0.2578(3) 0.23185(19) 0.79714(10) 0.0624(9) Uani 1 1 d .
H2 H 0.2248 0.1823 0.8002 0.075 Uiso 1 1 calc R
N3 N 0.0725(2) 0.45851(18) 0.69049(10) 0.0543(7) Uani 1 1 d .
O1 O 0.2291(2) 0.52902(15) 0.71886(9) 0.0658(7) Uani 1 1 d .

loop_
_atom_site_aniso_label
_atom_site_aniso_U_11
_atom_site_aniso_U_22
_atom_site_aniso_U_33
_atom_site_aniso_U_23
_atom_site_aniso_U_13
_atom_site_aniso_U_12
C1 0.057(2) 0.070(2) 0.0416(19) 0.0044(18) -0.0062(18) -0.0187(18)
C2 0.0460(18) 0.054(2) 0.0444(19) 0.0035(17) -0.0103(16) -0.0119(17)
C3 0.071(2) 0.059(2) 0.055(2) -0.007(2) -0.007(2) -0.0129(19)
C4 0.088(3) 0.076(3) 0.054(3) -0.014(2) 0.001(2) -0.011(2)
C5 0.084(3) 0.090(3) 0.040(2) 0.004(2) 0.0048(19) -0.011(3)
C6 0.071(2) 0.058(2) 0.042(2) 0.0066(18) -0.0055(18) -0.016(2)
C7 0.0516(19) 0.053(2) 0.0392(19) 0.0058(16) -0.0088(15) -0.0093(16)
C8 0.055(2) 0.056(2) 0.0436(19) 0.0062(18) -0.0044(16) 0.0042(17)
C9 0.063(2) 0.0392(19) 0.0420(19) 0.0024(15) 0.0038(16) 0.0045(15)
C10 0.0593(19) 0.0332(18) 0.0369(17) -0.0017(14) 0.0053(16) -0.0060(15)
C11 0.0444(16) 0.0384(18) 0.0400(16) -0.0022(15) 0.0101(14) -0.0061(15)
C12 0.0454(16) 0.0398(18) 0.0321(15) -0.0007(14) 0.0056(14) -0.0037(15)
C13 0.059(2) 0.040(2) 0.0392(18) -0.0067(15) 0.0051(16) -0.0085(16)
C14 0.0449(18) 0.044(2) 0.055(2) -0.0064(16) -0.0008(15) -0.0019(16)
C15 0.0502(18) 0.0343(17) 0.0475(19) -0.0038(15) 0.0003(15) -0.0012(16)
C16 0.064(2) 0.058(2) 0.045(2) -0.0049(17) -0.0054(17) -0.0098(19)
C17 0.067(2) 0.064(3) 0.046(2) -0.0082(19) -0.0106(18) 0.009(2)
C18 0.071(2) 0.061(3) 0.071(3) -0.021(2) -0.021(2) 0.002(2)
C19 0.054(2) 0.045(2) 0.096(3) -0.012(2) -0.008(2) -0.0063(17)
C20 0.0522(19) 0.041(2) 0.066(2) -0.0044(18) 0.0040(19) -0.0023(17)
C21 0.067(2) 0.047(2) 0.077(3) 0.000(2) 0.003(2) 0.016(2)
C22 0.066(2) 0.040(2) 0.072(3) -0.0030(18) -0.004(2) -0.0007(18)
C23 0.097(4) 0.072(3) 0.100(4) 0.014(3) -0.001(3) 0.024(3)
C24 0.141(6) 0.094(4) 0.097(4) 0.027(3) -0.027(4) 0.026(4)
C25 0.151(6) 0.088(4) 0.079(4) 0.013(3) 0.015(4) 0.000(4)
C26 0.110(4) 0.176(6) 0.079(4) 0.020(4) 0.015(3) 0.001(5)
C27 0.072(3) 0.143(5) 0.075(3) 0.006(3) -0.002(3) 0.010(3)
C28 0.082(3) 0.106(4) 0.083(3) -0.008(3) -0.018(3) 0.019(3)
Cl1 0.1264(10) 0.1617(14) 0.0437(5) -0.0091(7) -0.0080(6) -0.0216(10)
Cl2 0.1186(11) 0.1885(18) 0.1115(12) 0.0249(12) 0.0210(10) 0.0123(12)
Cl3 0.1204(10) 0.1164(10) 0.0795(8) -0.0030(8) -0.0214(7) 0.0478(8)
N1 0.0557(16) 0.0465(17) 0.0362(14) 0.0012(13) -0.0050(12) -0.0081(13)
N2 0.101(2) 0.0487(17) 0.0372(16) -0.0012(14) 0.0020(16) -0.0148(18)
N3 0.0563(18) 0.0402(17) 0.0662(19) -0.0040(14) -0.0008(15) 0.0060(14)
O1 0.0961(19) 0.0401(14) 0.0612(16) -0.0041(12) -0.0097(14) -0.0189(14)

loop_
_atom_type_symbol
_atom_type_description
_atom_type_scat_dispersion_real
_atom_type_scat_dispersion_imag
_atom_type_scat_source
C C 0.0033 0.0016 'International Tables Vol C Tables 4.2.6.8 and 6.1.1.4'
H H 0.0000 0.0000 'International Tables Vol C Tables 4.2.6.8 and 6.1.1.4'
N N 0.0061 0.0033 'International Tables Vol C Tables 4.2.6.8 and 6.1.1.4'
O O 0.0106 0.0060 'International Tables Vol C Tables 4.2.6.8 and 6.1.1.4'
Cl Cl 0.1484 0.1585 'International Tables Vol C Tables 4.2.6.8 and 6.1.1.4'

loop_
_geom_angle_atom_site_label_1
_geom_angle_atom_site_label_2
_geom_angle_atom_site_label_3
_geom_angle
N1 C1 C2 111.8(3)
N1 C1 H1A 109.3
C2 C1 H1A 109.3
N1 C1 H1B 109.3
C2 C1 H1B 109.3
H1A C1 H1B 107.9
C3 C2 C7 119.0(3)
C3 C2 C1 122.8(3)
C7 C2 C1 118.1(3)
C2 C3 C4 121.5(4)
C2 C3 H3 119.3
C4 C3 H3 119.3
C5 C4 C3 119.3(4)
C5 C4 H4 120.4
C3 C4 H4 120.4
C4 C5 C6 120.3(4)
C4 C5 H5 119.8
C6 C5 H5 119.8
C5 C6 C7 120.8(4)
C5 C6 H6 119.6
C7 C6 H6 119.6
N2 C7 C6 121.0(3)
N2 C7 C2 119.9(3)
C6 C7 C2 119.0(3)
N2 C8 N1 110.9(3)
N2 C8 C9 109.4(3)
N1 C8 C9 111.1(3)
N2 C8 H8 108.4
N1 C8 H8 108.4
C9 C8 H8 108.4
C8 C9 C10 112.3(3)
C8 C9 H9A 109.1
C10 C9 H9A 109.1
C8 C9 H9B 109.1
C10 C9 H9B 109.1
H9A C9 H9B 107.9
C11 C10 C15 115.0(3)
C11 C10 C9 107.1(3)
C15 C10 C9 111.9(3)
C11 C10 H10 107.5
C15 C10 H10 107.5
C9 C10 H10 107.5
C12 C11 C14 109.7(3)
C12 C11 C10 122.7(3)
C14 C11 C10 127.6(3)
C11 C12 N1 126.1(3)
C11 C12 C13 108.6(3)
N1 C12 C13 125.0(3)
O1 C13 N3 124.9(3)
O1 C13 C12 128.7(3)
N3 C13 C12 106.4(3)
N3 C14 C11 102.7(3)
N3 C14 H14A 111.2
C11 C14 H14A 111.2
N3 C14 H14B 111.2
C11 C14 H14B 111.2
H14A C14 H14B 109.1
C20 C15 C16 119.1(3)
C20 C15 C10 121.0(3)
C16 C15 C10 119.9(3)
C17 C16 C15 119.6(3)
C17 C16 H16 120.2
C15 C16 H16 120.2
C16 C17 C18 121.4(4)
C16 C17 Cl1 118.8(3)
C18 C17 Cl1 119.8(3)
C19 C18 C17 119.1(3)
C19 C18 H18 120.4
C17 C18 H18 120.4
C18 C19 C20 121.2(4)
C18 C19 H19 119.4
C20 C19 H19 119.4
C15 C20 C19 119.7(4)
C15 C20 H20 120.2
C19 C20 H20 120.2
N3 C21 C22 114.8(3)
N3 C21 H21A 108.6
C22 C21 H21A 108.6
N3 C21 H21B 108.6
C22 C21 H21B 108.6
H21A C21 H21B 107.6
C23 C22 C27 117.8(4)
C23 C22 C21 120.5(4)
C27 C22 C21 121.7(4)
C22 C23 C24 120.0(5)
C22 C23 H23 120.0
C24 C23 H23 120.0
C25 C24 C23 120.8(5)
C25 C24 H24 119.6
C23 C24 H24 119.6
C24 C25 C26 120.3(5)
C24 C25 H25 119.9
C26 C25 H25 119.9
C25 C26 C27 119.4(6)
C25 C26 H26 120.3
C27 C26 H26 120.3
C26 C27 C22 121.7(5)
C26 C27 H27 119.2
C22 C27 H27 119.2
Cl2 C28 Cl3 111.4(3)
Cl2 C28 H28A 109.4
Cl3 C28 H28A 109.4
Cl2 C28 H28B 109.4
Cl3 C28 H28B 109.4
H28A C28 H28B 108.0
C12 N1 C1 118.0(3)
C12 N1 C8 114.2(3)
C1 N1 C8 111.8(3)
C7 N2 C8 122.3(3)
C7 N2 H2 118.9
C8 N2 H2 118.9
C13 N3 C14 112.2(3)
C13 N3 C21 124.1(3)
C14 N3 C21 123.3(3)

loop_
_geom_bond_atom_site_label_1
_geom_bond_atom_site_label_2
_geom_bond_distance
C1 N1 1.464(4)
C1 C2 1.514(5)
C1 H1A 0.9700
C1 H1B 0.9700
C2 C3 1.372(5)
C2 C7 1.397(5)
C3 C4 1.376(5)
C3 H3 0.9300
C4 C5 1.365(6)
C4 H4 0.9300
C5 C6 1.372(5)
C5 H5 0.9300
C6 C7 1.379(4)
C6 H6 0.9300
C7 N2 1.379(4)
C8 N2 1.444(4)
C8 N1 1.464(4)
C8 C9 1.523(5)
C8 H8 0.9800
C9 C10 1.528(5)
C9 H9A 0.9700
C9 H9B 0.9700
C10 C11 1.495(4)
C10 C15 1.512(4)
C10 H10 0.9800
C11 C12 1.342(4)
C11 C14 1.486(4)
C12 N1 1.383(4)
C12 C13 1.478(5)
C13 O1 1.240(4)
C13 N3 1.344(4)
C14 N3 1.444(4)
C14 H14A 0.9700
C14 H14B 0.9700
C15 C20 1.373(5)
C15 C16 1.400(4)
C16 C17 1.368(5)
C16 H16 0.9300
C17 C18 1.373(6)
C17 Cl1 1.737(4)
C18 C19 1.353(6)
C18 H18 0.9300
C19 C20 1.393(5)
C19 H19 0.9300
C20 H20 0.9300
C21 N3 1.457(4)
C21 C22 1.500(5)
C21 H21A 0.9700
C21 H21B 0.9700
C22 C23 1.370(6)
C22 C27 1.371(6)
C23 C24 1.394(7)
C23 H23 0.9300
C24 C25 1.331(8)
C24 H24 0.9300
C25 C26 1.361(8)
C25 H25 0.9300
C26 C27 1.370(7)
C26 H26 0.9300
C27 H27 0.9300
C28 Cl2 1.724(5)
C28 Cl3 1.737(4)
C28 H28A 0.9700
C28 H28B 0.9700
N2 H2 0.8600

loop_
_geom_torsion_atom_site_label_1
_geom_torsion_atom_site_label_2
_geom_torsion_atom_site_label_3
_geom_torsion_atom_site_label_4
_geom_torsion
N1 C1 C2 C3 -152.6(3)
N1 C1 C2 C7 29.6(4)
C7 C2 C3 C4 1.2(6)
C1 C2 C3 C4 -176.7(4)
C2 C3 C4 C5 0.7(6)
C3 C4 C5 C6 -2.0(7)
C4 C5 C6 C7 1.4(6)
C5 C6 C7 N2 -175.9(4)
C5 C6 C7 C2 0.5(5)
C3 C2 C7 N2 174.7(3)
C1 C2 C7 N2 -7.4(5)
C3 C2 C7 C6 -1.8(5)
C1 C2 C7 C6 176.2(3)
N2 C8 C9 C10 63.3(3)
N1 C8 C9 C10 -59.4(3)
C8 C9 C10 C11 48.3(3)
C8 C9 C10 C15 175.1(3)
C15 C10 C11 C12 -147.1(3)
C9 C10 C11 C12 -22.1(4)
C15 C10 C11 C14 34.5(5)
C9 C10 C11 C14 159.5(3)
C14 C11 C12 N1 -177.0(3)
C10 C11 C12 N1 4.4(5)
C14 C11 C12 C13 -3.6(4)
C10 C11 C12 C13 177.7(3)
C11 C12 C13 O1 -173.5(3)
N1 C12 C13 O1 -0.1(5)
C11 C12 C13 N3 5.9(3)
N1 C12 C13 N3 179.3(3)
C12 C11 C14 N3 0.3(3)
C10 C11 C14 N3 178.8(3)
C11 C10 C15 C20 -123.8(3)
C9 C10 C15 C20 113.8(3)
C11 C10 C15 C16 57.3(4)
C9 C10 C15 C16 -65.1(4)
C20 C15 C16 C17 -1.4(5)
C10 C15 C16 C17 177.5(3)
C15 C16 C17 C18 1.6(6)
C15 C16 C17 Cl1 -177.7(3)
C16 C17 C18 C19 -0.9(6)
Cl1 C17 C18 C19 178.4(3)
C17 C18 C19 C20 0.0(6)
C16 C15 C20 C19 0.5(5)
C10 C15 C20 C19 -178.4(3)
C18 C19 C20 C15 0.2(5)
N3 C21 C22 C23 145.1(4)
N3 C21 C22 C27 -34.5(6)
C27 C22 C23 C24 -2.1(7)
C21 C22 C23 C24 178.3(4)
C22 C23 C24 C25 -0.6(9)
C23 C24 C25 C26 1.5(10)
C24 C25 C26 C27 0.4(10)
C25 C26 C27 C22 -3.2(10)
C23 C22 C27 C26 4.0(8)
C21 C22 C27 C26 -176.4(5)
C11 C12 N1 C1 -147.1(3)
C13 C12 N1 C1 40.6(4)
C11 C12 N1 C8 -12.8(4)
C13 C12 N1 C8 175.0(3)
C2 C1 N1 C12 82.2(4)
C2 C1 N1 C8 -53.2(4)
N2 C8 N1 C12 -82.9(3)
C9 C8 N1 C12 39.0(4)
N2 C8 N1 C1 54.2(3)
C9 C8 N1 C1 176.2(3)
C6 C7 N2 C8 -174.4(3)
C2 C7 N2 C8 9.2(5)
N1 C8 N2 C7 -32.5(4)
C9 C8 N2 C7 -155.4(3)
O1 C13 N3 C14 173.6(3)
C12 C13 N3 C14 -5.8(3)
O1 C13 N3 C21 0.5(5)
C12 C13 N3 C21 -178.9(3)
C11 C14 N3 C13 3.6(3)
C11 C14 N3 C21 176.8(3)
C22 C21 N3 C13 92.9(4)
C22 C21 N3 C14 -79.4(4)
